data_1519880
loop_
_publ_author_name
'Aldridge, Simon'
'Callear, Samantha K.'
'Hursthouse, Michael B.'

_publ_section_title
;
 C27H36BClF2N2
;
_journal_name_full 'Crystal Structure Report Archive'
_journal_page_first 618
_journal_year 2008
_chemical_formula_sum 'C27 H36 B Cl F2 N2'
_chemical_formula_weight 472.84
_space_group_IT_number 13
_symmetry_cell_setting monoclinic
_symmetry_space_group_name_Hall '-P 2yac'
_symmetry_space_group_name_H-M 'P 1 2/n 1'
_atom_sites_solution_hydrogens geom
_atom_sites_solution_primary direct
_atom_sites_solution_secondary difmap
_cell_angle_alpha 90.00
_cell_angle_beta 91.529(6)
_cell_angle_gamma 90.00
_cell_formula_units_Z 2
_cell_length_a 12.4636(8)
_cell_length_b 7.3364(8)
_cell_length_c 15.1611(16)
_cell_measurement_reflns_used 10070
_cell_measurement_temperature 120(2)
_cell_measurement_theta_max 27.48
_cell_measurement_theta_min 2.91
_cell_volume 1385.8(2)
_computing_cell_refinement 'DENZO (Otwinowski & Minor, 1997) & COLLECT (Hooft, R.W.W., 1998)'
_computing_data_collection 'COLLECT (Hooft, R.W.W., 1998)'
_computing_data_reduction 'DENZO (Otwinowski & Minor, 1997) & COLLECT (Hooft, R.W.W., 1998)'
_computing_structure_refinement 'SHELXL-97 (Sheldrick, 2008)'
_diffrn_ambient_temperature 120(2)
_diffrn_measured_fraction_theta_full 0.986
_diffrn_measured_fraction_theta_max 0.986
_diffrn_measurement_device_type 'Bruker-Nonius APEX II CCD camera on \k-goniostat'
_diffrn_measurement_method '\f & \w scans'
_diffrn_radiation_monochromator '10cm confocal mirrors'
_diffrn_radiation_source 'Bruker-Nonius FR591 rotating anode'
_diffrn_radiation_type MoK\a
_diffrn_radiation_wavelength 0.71073
_diffrn_reflns_av_R_equivalents 0.1728
_diffrn_reflns_av_sigmaI/netI 0.1928
_diffrn_reflns_limit_h_max 15
_diffrn_reflns_limit_h_min -15
_diffrn_reflns_limit_k_max 9
_diffrn_reflns_limit_k_min -9
_diffrn_reflns_limit_l_max 19
_diffrn_reflns_limit_l_min -19
_diffrn_reflns_number 12239
_diffrn_reflns_theta_full 27.48
_diffrn_reflns_theta_max 27.48
_diffrn_reflns_theta_min 3.27
_exptl_absorpt_coefficient_mu 0.167
_exptl_absorpt_correction_T_max 0.9983
_exptl_absorpt_correction_T_min 0.9867
_exptl_absorpt_correction_type multi-scan
_exptl_absorpt_process_details 'SADABS 2007/2 (Sheldrick, G.M., 2007)'
_exptl_crystal_colour colourless
_exptl_crystal_density_diffrn 1.133
_exptl_crystal_density_method 'not measured'
_exptl_crystal_description plate
_exptl_crystal_F_000 504
_exptl_crystal_size_max 0.08
_exptl_crystal_size_mid 0.05
_exptl_crystal_size_min 0.01
_refine_diff_density_max 0.351
_refine_diff_density_min -0.335
_refine_diff_density_rms 0.060
_refine_ls_extinction_method none
_refine_ls_goodness_of_fit_ref 1.124
_refine_ls_hydrogen_treatment constr
_refine_ls_matrix_type full
_refine_ls_number_parameters 167
_refine_ls_number_reflns 3138
_refine_ls_number_restraints 108
_refine_ls_restrained_S_all 1.108
_refine_ls_R_factor_all 0.3297
_refine_ls_R_factor_gt 0.1746
_refine_ls_shift/su_max 0.000
_refine_ls_shift/su_mean 0.000
_refine_ls_structure_factor_coef Fsqd
_refine_ls_weighting_details 'calc w=1/[\s^2^(Fo^2^)+(0.0000P)^2^+5.5466P] where P=(Fo^2^+2Fc^2^)/3'
_refine_ls_weighting_scheme calc
_refine_ls_wR_factor_gt 0.2436
_refine_ls_wR_factor_ref 0.3107
_reflns_number_gt 1280
_reflns_number_total 3138
_reflns_threshold_expression >2\s(I)
_cod_data_source_file eCrystal-618.cif
_cod_data_source_block 2008src1000p2n
_cod_depositor_comments
;
Citation :
Aldridge, Simon and Callear, Samantha K. and Hursthouse, Michael B. (2008) 
University of Southampton, Crystal Structure Report Archive. 
(doi:10.5258/ecrystals/618)

More at:
http://ecrystals.chem.soton.ac.uk/618/
;
_cod_original_sg_symbol_H-M P2/n
_cod_database_code 1519880

loop_
_symmetry_equiv_pos_as_xyz
'x, y, z'
'-x+1/2, y, -z+1/2'
'-x, -y, -z'
'x-1/2, -y, z-1/2'

loop_
_atom_site_label
_atom_site_type_symbol
_atom_site_fract_x
_atom_site_fract_y
_atom_site_fract_z
_atom_site_U_iso_or_equiv
_atom_site_adp_type
_atom_site_occupancy
_atom_site_symmetry_multiplicity
_atom_site_calc_flag
_atom_site_refinement_flags
_atom_site_disorder_assembly
_atom_site_disorder_group
C1 C 0.3724(5) 0.2171(8) 0.3823(3) 0.0371(15) Uani 1 1 d U . .
C2 C 0.3265(5) 0.2324(9) 0.4637(4) 0.0457(17) Uani 1 1 d U . .
C3 C 0.3976(5) 0.2630(10) 0.5360(4) 0.0529(19) Uani 1 1 d U . .
H3 H 0.3702 0.2759 0.5935 0.064 Uiso 1 1 calc R . .
C4 C 0.5063(5) 0.2743(9) 0.5240(4) 0.0509(18) Uani 1 1 d U . .
H4 H 0.5534 0.2924 0.5735 0.061 Uiso 1 1 calc R . .
C5 C 0.5473(5) 0.2599(9) 0.4414(4) 0.0506(18) Uani 1 1 d U . .
H5 H 0.6226 0.2696 0.4344 0.061 Uiso 1 1 calc R . .
C6 C 0.4811(5) 0.2315(9) 0.3681(4) 0.0410(16) Uani 1 1 d U . .
C7 C 0.5263(6) 0.2168(12) 0.2755(5) 0.067(2) Uani 1 1 d U . .
H7 H 0.4641 0.2180 0.2324 0.081 Uiso 1 1 calc R . .
C8 C 0.5851(7) 0.0351(14) 0.2643(6) 0.102(3) Uani 1 1 d U . .
H8A H 0.6447 0.0273 0.3077 0.152 Uiso 1 1 calc R . .
H8B H 0.6131 0.0276 0.2047 0.152 Uiso 1 1 calc R . .
H8C H 0.5351 -0.0658 0.2736 0.152 Uiso 1 1 calc R . .
C9 C 0.5973(7) 0.3819(14) 0.2549(6) 0.113(4) Uani 1 1 d U . .
H9A H 0.5567 0.4944 0.2642 0.169 Uiso 1 1 calc R . .
H9B H 0.6192 0.3758 0.1934 0.169 Uiso 1 1 calc R . .
H9C H 0.6611 0.3808 0.2941 0.169 Uiso 1 1 calc R . .
C10 C 0.2061(5) 0.2157(12) 0.4785(5) 0.066(2) Uani 1 1 d U . .
H10 H 0.1684 0.2345 0.4202 0.080 Uiso 1 1 calc R . .
C11 C 0.1632(7) 0.3535(17) 0.5411(7) 0.139(5) Uani 1 1 d U . .
H11A H 0.2024 0.3447 0.5978 0.208 Uiso 1 1 calc R . .
H11B H 0.0868 0.3302 0.5498 0.208 Uiso 1 1 calc R . .
H11C H 0.1722 0.4760 0.5166 0.208 Uiso 1 1 calc R . .
C12 C 0.1797(6) 0.0182(15) 0.5098(6) 0.097(3) Uani 1 1 d U . .
H12A H 0.2186 -0.0070 0.5655 0.146 Uiso 1 1 calc R . .
H12B H 0.2016 -0.0696 0.4650 0.146 Uiso 1 1 calc R . .
H12C H 0.1023 0.0073 0.5186 0.146 Uiso 1 1 calc R . .
C14 C 0.2500 0.2806(12) 0.2500 0.037(2) Uani 1 2 d SU . .
C15 C 0.2830(5) -0.0118(9) 0.2858(4) 0.0493(18) Uani 1 1 d U . .
H15 H 0.3115 -0.1157 0.3156 0.059 Uiso 1 1 calc R A .
N13 N 0.3012(4) 0.1668(7) 0.3076(3) 0.0424(14) Uani 1 1 d U A .
B1 B 0.2337(13) 0.5002(15) 0.2586(12) 0.028(3) Uiso 0.50 1 d PU A -1
F1 F 0.2169(13) 0.5663(19) 0.1706(10) 0.101(6) Uani 0.50 1 d PU A -1
F2 F 0.3379(11) 0.5708(17) 0.2831(9) 0.072(4) Uani 0.50 1 d PU A -1
Cl1 Cl 0.1395(7) 0.5754(8) 0.3297(6) 0.164(3) Uani 0.50 1 d P A -1

loop_
_atom_site_aniso_label
_atom_site_aniso_U_11
_atom_site_aniso_U_22
_atom_site_aniso_U_33
_atom_site_aniso_U_23
_atom_site_aniso_U_13
_atom_site_aniso_U_12
C1 0.054(4) 0.036(4) 0.020(3) -0.003(3) -0.008(3) 0.011(3)
C2 0.048(4) 0.060(5) 0.029(3) -0.001(3) -0.004(3) 0.015(3)
C3 0.057(4) 0.072(5) 0.030(3) 0.005(4) -0.006(3) 0.003(4)
C4 0.058(4) 0.057(5) 0.037(4) 0.004(3) -0.017(3) 0.002(4)
C5 0.043(4) 0.059(5) 0.050(4) 0.008(4) -0.006(3) -0.001(3)
C6 0.050(4) 0.040(4) 0.033(3) 0.010(3) 0.000(3) 0.003(3)
C7 0.068(5) 0.090(6) 0.045(4) 0.012(4) 0.010(4) -0.014(5)
C8 0.119(8) 0.119(9) 0.069(6) -0.006(6) 0.039(5) 0.036(7)
C9 0.111(8) 0.143(10) 0.086(7) 0.042(7) 0.029(6) -0.052(7)
C10 0.044(4) 0.111(7) 0.044(4) -0.011(5) -0.002(3) 0.011(4)
C11 0.079(7) 0.224(14) 0.113(8) -0.095(9) -0.004(6) 0.056(8)
C12 0.046(5) 0.160(10) 0.086(7) 0.022(7) 0.004(4) -0.016(6)
C14 0.054(5) 0.033(5) 0.024(4) 0.000 -0.009(4) 0.000
C15 0.088(5) 0.023(3) 0.037(4) 0.006(3) -0.009(3) 0.001(3)
N13 0.060(3) 0.035(3) 0.031(3) -0.001(2) -0.010(2) 0.008(3)
F1 0.172(17) 0.041(6) 0.087(11) -0.007(8) -0.083(9) -0.009(10)
F2 0.092(9) 0.024(5) 0.097(11) -0.005(7) -0.042(6) -0.005(6)
Cl1 0.199(8) 0.052(3) 0.244(9) -0.003(5) 0.097(6) 0.009(4)

loop_
_atom_type_symbol
_atom_type_description
_atom_type_scat_dispersion_real
_atom_type_scat_dispersion_imag
_atom_type_scat_source
C C 0.0033 0.0016 'International Tables Vol C Tables 4.2.6.8 and 6.1.1.4'
H H 0.0000 0.0000 'International Tables Vol C Tables 4.2.6.8 and 6.1.1.4'
B B 0.0013 0.0007 'International Tables Vol C Tables 4.2.6.8 and 6.1.1.4'
N N 0.0061 0.0033 'International Tables Vol C Tables 4.2.6.8 and 6.1.1.4'
F F 0.0171 0.0103 'International Tables Vol C Tables 4.2.6.8 and 6.1.1.4'
Cl Cl 0.1484 0.1585 'International Tables Vol C Tables 4.2.6.8 and 6.1.1.4'

loop_
_geom_angle_atom_site_label_1
_geom_angle_atom_site_label_2
_geom_angle_atom_site_label_3
_geom_angle
_geom_angle_site_symmetry_1
_geom_angle_site_symmetry_3
C2 C1 C6 124.4(5) . .
C2 C1 N13 117.0(5) . .
C6 C1 N13 118.4(5) . .
C1 C2 C3 116.2(6) . .
C1 C2 C10 123.9(5) . .
C3 C2 C10 119.9(6) . .
C4 C3 C2 120.5(6) . .
C4 C3 H3 119.7 . .
C2 C3 H3 119.7 . .
C5 C4 C3 120.7(6) . .
C5 C4 H4 119.7 . .
C3 C4 H4 119.7 . .
C4 C5 C6 121.2(6) . .
C4 C5 H5 119.4 . .
C6 C5 H5 119.4 . .
C1 C6 C5 117.0(5) . .
C1 C6 C7 121.5(5) . .
C5 C6 C7 121.5(6) . .
C6 C7 C8 110.5(6) . .
C6 C7 C9 111.0(7) . .
C8 C7 C9 112.6(7) . .
C6 C7 H7 107.5 . .
C8 C7 H7 107.5 . .
C9 C7 H7 107.5 . .
C7 C8 H8A 109.5 . .
C7 C8 H8B 109.5 . .
H8A C8 H8B 109.5 . .
C7 C8 H8C 109.5 . .
H8A C8 H8C 109.5 . .
H8B C8 H8C 109.5 . .
C7 C9 H9A 109.5 . .
C7 C9 H9B 109.5 . .
H9A C9 H9B 109.5 . .
C7 C9 H9C 109.5 . .
H9A C9 H9C 109.5 . .
H9B C9 H9C 109.5 . .
C11 C10 C2 114.1(7) . .
C11 C10 C12 110.6(8) . .
C2 C10 C12 109.6(6) . .
C11 C10 H10 107.4 . .
C2 C10 H10 107.4 . .
C12 C10 H10 107.4 . .
C10 C11 H11A 109.5 . .
C10 C11 H11B 109.5 . .
H11A C11 H11B 109.5 . .
C10 C11 H11C 109.5 . .
H11A C11 H11C 109.5 . .
H11B C11 H11C 109.5 . .
C10 C12 H12A 109.5 . .
C10 C12 H12B 109.5 . .
H12A C12 H12B 109.5 . .
C10 C12 H12C 109.5 . .
H12A C12 H12C 109.5 . .
H12B C12 H12C 109.5 . .
N13 C14 N13 104.0(7) 2 .
N13 C14 B1 127.9(8) 2 2
N13 C14 B1 127.1(8) . 2
N13 C14 B1 127.1(8) 2 .
N13 C14 B1 127.9(8) . .
B1 C14 B1 17.2(10) 2 .
C15 C15 N13 106.8(3) 2 .
C15 C15 H15 126.6 2 .
N13 C15 H15 126.6 . .
C14 N13 C15 111.2(5) . .
C14 N13 C1 127.4(5) . .
C15 N13 C1 121.3(5) . .
F1 B1 F2 103.2(9) . .
F1 B1 C14 106.0(11) . .
F2 B1 C14 105.3(11) . .
F1 B1 Cl1 113.1(13) . .
F2 B1 Cl1 110.6(12) . .
C14 B1 Cl1 117.3(8) . .

loop_
_geom_bond_atom_site_label_1
_geom_bond_atom_site_label_2
_geom_bond_distance
_geom_bond_site_symmetry_2
C1 C2 1.379(7) .
C1 C6 1.381(8) .
C1 N13 1.467(7) .
C2 C3 1.409(8) .
C2 C10 1.528(9) .
C3 C4 1.374(9) .
C3 H3 0.9500 .
C4 C5 1.369(8) .
C4 H4 0.9500 .
C5 C6 1.381(8) .
C5 H5 0.9500 .
C6 C7 1.532(9) .
C7 C8 1.532(11) .
C7 C9 1.536(11) .
C7 H7 1.0000 .
C8 H8A 0.9800 .
C8 H8B 0.9800 .
C8 H8C 0.9800 .
C9 H9A 0.9800 .
C9 H9B 0.9800 .
C9 H9C 0.9800 .
C10 C11 1.496(11) .
C10 C12 1.563(12) .
C10 H10 1.0000 .
C11 H11A 0.9800 .
C11 H11B 0.9800 .
C11 H11C 0.9800 .
C12 H12A 0.9800 .
C12 H12B 0.9800 .
C12 H12C 0.9800 .
C14 N13 1.355(7) 2
C14 N13 1.355(7) .
C14 B1 1.630(14) 2
C14 B1 1.630(14) .
C15 C15 1.346(11) 2
C15 N13 1.369(7) .
C15 H15 0.9500 .
B1 F1 1.43(2) .
B1 F2 1.44(2) .
B1 Cl1 1.708(15) .
